data_7029179
loop_
_publ_author_name
'Huang, Shih-Huang'
'Nesterov, Vladimir N.'
'Richmond, Michael G.'

_publ_section_title
;
 New azido-substituted tantalum compounds: syntheses and DFT examination
 of nitrogen-rich mono-, di-, and trinuclear tantalum(v) compounds.
;
_journal_issue 9
_journal_name_full 'Dalton transactions (Cambridge, England : 2003)'
_journal_page_first 3453
_journal_page_last 3461
_journal_paper_doi 10.1039/c3dt53101e
_journal_volume 43
_journal_year 2014
_chemical_formula_sum 'C15 H10 Br N2 O4 Re S2'
_chemical_formula_weight 612.48
_chemical_name_systematic
;
?
;
_space_group_IT_number 14
_symmetry_cell_setting monoclinic
_symmetry_space_group_name_Hall '-P 2ybc'
_symmetry_space_group_name_H-M 'P 1 21/c 1'
_atom_sites_solution_hydrogens geom
_atom_sites_solution_primary direct
_atom_sites_solution_secondary difmap
_audit_creation_method SHELXL-97
_cell_angle_alpha 90.00
_cell_angle_beta 98.868(5)
_cell_angle_gamma 90.00
_cell_formula_units_Z 4
_cell_length_a 9.766(3)
_cell_length_b 14.521(4)
_cell_length_c 12.972(3)
_cell_measurement_reflns_used 943
_cell_measurement_temperature 213(2)
_cell_measurement_theta_max 23.24
_cell_measurement_theta_min 2.81
_cell_volume 1817.6(9)
_computing_cell_refinement 'Bruker SMART'
_computing_data_collection 'Bruker SMART'
_computing_data_reduction 'Bruker SAINT'
_computing_molecular_graphics 'Bruker SHELXTL'
_computing_publication_material 'Bruker SHELXTL'
_computing_structure_refinement 'SHELXL-97 (Sheldrick, 1997)'
_computing_structure_solution 'SHELXS-97 (Sheldrick, 1990)'
_diffrn_ambient_temperature 213(2)
_diffrn_measured_fraction_theta_full 0.995
_diffrn_measured_fraction_theta_max 0.995
_diffrn_measurement_device_type 'CCD area detector'
_diffrn_measurement_method 'phi and omega scans'
_diffrn_radiation_monochromator graphite
_diffrn_radiation_source 'fine-focus sealed tube'
_diffrn_radiation_type MoK\a
_diffrn_radiation_wavelength 0.71073
_diffrn_reflns_av_R_equivalents 0.0890
_diffrn_reflns_av_sigmaI/netI 0.0651
_diffrn_reflns_limit_h_max 10
_diffrn_reflns_limit_h_min -9
_diffrn_reflns_limit_k_max 15
_diffrn_reflns_limit_k_min -15
_diffrn_reflns_limit_l_max 11
_diffrn_reflns_limit_l_min -13
_diffrn_reflns_number 7312
_diffrn_reflns_theta_full 22.50
_diffrn_reflns_theta_max 22.50
_diffrn_reflns_theta_min 2.11
_exptl_absorpt_coefficient_mu 9.135
_exptl_absorpt_correction_type empirical
_exptl_crystal_colour Red
_exptl_crystal_density_diffrn 2.238
_exptl_crystal_density_meas 0
_exptl_crystal_density_method 'not measured'
_exptl_crystal_description Triangular
_exptl_crystal_F_000 1152
_exptl_crystal_size_max 0.21
_exptl_crystal_size_mid 0.11
_exptl_crystal_size_min 0.10
_refine_diff_density_max 1.744
_refine_diff_density_min -1.414
_refine_diff_density_rms 0.193
_refine_ls_extinction_coef 0.00000(14)
_refine_ls_extinction_expression Fc^*^=kFc[1+0.001xFc^2^\l^3^/sin(2\q)]^-1/4^
_refine_ls_extinction_method SHELXL
_refine_ls_goodness_of_fit_ref 0.966
_refine_ls_hydrogen_treatment mixed
_refine_ls_matrix_type full
_refine_ls_number_parameters 229
_refine_ls_number_reflns 2357
_refine_ls_number_restraints 0
_refine_ls_restrained_S_all 0.966
_refine_ls_R_factor_all 0.0509
_refine_ls_R_factor_gt 0.0365
_refine_ls_shift/su_max 5.754
_refine_ls_shift/su_mean 0.025
_refine_ls_structure_factor_coef Fsqd
_refine_ls_weighting_details 'calc w=1/[\s^2^(Fo^2^)+(0.0481P)^2^+0.0000P] where P=(Fo^2^+2Fc^2^)/3'
_refine_ls_weighting_scheme calc
_refine_ls_wR_factor_gt 0.0843
_refine_ls_wR_factor_ref 0.0899
_reflns_number_gt 1854
_reflns_number_total 2357
_reflns_threshold_expression >2sigma(I)
_cod_data_source_file c3dt53101e.txt
_cod_data_source_block w913bm
_cod_depositor_comments
;
The following automatic conversions were performed:

'_symmetry_cell_setting' value 'Monoclinic' changed to 'monoclinic'
according to
/usr/data/users/saulius/automatic-downloads/current/RSC/lib/dictionaries/cif_core.dic
dictionary named 'cif_core.dic' version 2.4.2 from
2011-04-26.

'_exptl_absorpt_correction_type' value 'Empirical'
changed to 'empirical' according to
/usr/data/users/saulius/automatic-downloads/current/RSC/lib/dictionaries/cif_core.dic
dictionary named 'cif_core.dic' version 2.4.2 from 2011-04-26.

Automatic conversion script
Id: cif_fix_values 2281 2013-09-26 08:29:07Z andrius 
;
_cod_original_cell_volume 1817.7(8)
_cod_original_sg_symbol_H-M P2(1)/c
_cod_database_code 7029179

loop_
_symmetry_equiv_pos_as_xyz
'x, y, z'
'-x, y+1/2, -z+1/2'
'-x, -y, -z'
'x, -y-1/2, z-1/2'

loop_
_atom_site_label
_atom_site_type_symbol
_atom_site_fract_x
_atom_site_fract_y
_atom_site_fract_z
_atom_site_U_iso_or_equiv
_atom_site_adp_type
_atom_site_occupancy
_atom_site_symmetry_multiplicity
_atom_site_calc_flag
_atom_site_refinement_flags
Re1 Re 0.80393(4) 0.71502(3) 0.22353(3) 0.0326(2) Uani 1 1 d .
Br1 Br 0.62445(11) 0.64443(7) 0.33054(7) 0.0371(3) Uani 1 1 d .
S1 S 0.2605(3) 0.84631(17) -0.02825(19) 0.0388(6) Uani 1 1 d .
S2 S 0.6009(3) 0.82653(15) 0.17678(17) 0.0289(6) Uani 1 1 d .
O1 O 0.3188(6) 0.6812(4) -0.1611(5) 0.0344(16) Uani 1 1 d .
O2 O 0.9378(8) 0.8330(6) 0.4068(6) 0.065(2) Uani 1 1 d .
O3 O 1.0185(9) 0.5641(7) 0.2883(8) 0.083(3) Uani 1 1 d .
O4 O 0.9898(12) 0.8091(7) 0.0922(8) 0.105(4) Uani 1 1 d .
N1 N 0.5176(7) 0.6420(5) -0.0448(5) 0.0233(17) Uani 1 1 d .
N2 N 0.6957(8) 0.6421(5) 0.0870(5) 0.0280(18) Uani 1 1 d .
C1 C 0.3999(10) 0.6952(6) -0.0846(7) 0.030(2) Uani 1 1 d .
C2 C 0.3989(10) 0.7739(6) -0.0038(7) 0.029(2) Uani 1 1 d .
C3 C 0.5130(10) 0.7644(6) 0.0689(7) 0.029(2) Uani 1 1 d .
C4 C 0.5811(10) 0.6820(6) 0.0434(7) 0.027(2) Uani 1 1 d .
C5 C 0.5973(10) 0.5660(6) -0.0627(6) 0.026(2) Uani 1 1 d .
C6 C 0.7094(9) 0.5657(6) 0.0200(7) 0.024(2) Uani 1 1 d .
C7 C 0.8101(10) 0.4985(6) 0.0278(7) 0.033(2) Uani 1 1 d .
H12 H 0.8835 0.4972 0.0840 0.039 Uiso 1 1 calc R
C8 C 0.7983(11) 0.4318(7) -0.0517(7) 0.037(2) Uani 1 1 d .
H19 H 0.8667 0.3861 -0.0505 0.045 Uiso 1 1 calc R
C9 C 0.6855(10) 0.4330(6) -0.1326(7) 0.033(2) Uani 1 1 d .
H20 H 0.6782 0.3868 -0.1839 0.040 Uiso 1 1 calc R
C10 C 0.5854(10) 0.5000(6) -0.1389(7) 0.031(2) Uani 1 1 d .
H21 H 0.5106 0.5005 -0.1940 0.037 Uiso 1 1 calc R
C11 C 0.2695(11) 0.9089(6) 0.0936(8) 0.043(3) Uani 1 1 d .
H23A H 0.3506 0.9483 0.1029 0.065 Uiso 1 1 calc R
H23B H 0.2758 0.8656 0.1510 0.065 Uiso 1 1 calc R
H23C H 0.1868 0.9462 0.0920 0.065 Uiso 1 1 calc R
C12 C 0.6613(12) 0.9267(7) 0.1116(7) 0.044(3) Uani 1 1 d .
H12A H 0.6970 0.9070 0.0494 0.067 Uiso 1 1 calc R
H12B H 0.7342 0.9574 0.1584 0.067 Uiso 1 1 calc R
H12C H 0.5848 0.9691 0.0922 0.067 Uiso 1 1 calc R
C13 C 0.8860(12) 0.7875(7) 0.3398(9) 0.047(3) Uani 1 1 d .
C14 C 0.9367(12) 0.6234(9) 0.2629(8) 0.053(3) Uani 1 1 d .
C15 C 0.9199(13) 0.7742(8) 0.1415(10) 0.059(4) Uani 1 1 d .

loop_
_atom_site_aniso_label
_atom_site_aniso_U_11
_atom_site_aniso_U_22
_atom_site_aniso_U_33
_atom_site_aniso_U_23
_atom_site_aniso_U_13
_atom_site_aniso_U_12
Re1 0.0305(3) 0.0471(3) 0.0191(3) -0.01253(18) -0.00006(17) -0.0040(2)
Br1 0.0562(7) 0.0393(6) 0.0160(5) 0.0010(4) 0.0065(5) 0.0016(5)
S1 0.0452(16) 0.0419(14) 0.0274(14) -0.0004(12) -0.0009(12) 0.0064(13)
S2 0.0436(15) 0.0313(12) 0.0117(12) -0.0025(10) 0.0038(11) -0.0050(12)
O1 0.033(4) 0.046(4) 0.022(4) -0.004(3) -0.002(3) -0.001(3)
O2 0.055(5) 0.076(5) 0.056(5) -0.039(5) -0.019(4) -0.001(5)
O3 0.055(6) 0.105(7) 0.080(7) -0.040(6) -0.022(5) 0.035(6)
O4 0.113(9) 0.128(8) 0.093(8) -0.045(7) 0.075(8) -0.058(7)
N1 0.036(5) 0.028(4) 0.005(4) -0.005(3) 0.000(3) -0.003(4)
N2 0.036(5) 0.037(4) 0.013(4) -0.004(4) 0.007(4) -0.003(4)
C1 0.036(6) 0.039(6) 0.013(5) -0.001(4) 0.004(5) -0.008(5)
C2 0.042(6) 0.027(5) 0.021(5) 0.001(4) 0.011(5) -0.001(5)
C3 0.043(6) 0.028(5) 0.017(5) -0.002(4) 0.007(5) -0.007(5)
C4 0.038(6) 0.031(5) 0.013(5) 0.004(4) 0.005(5) -0.002(5)
C5 0.042(6) 0.027(5) 0.006(4) -0.002(4) -0.004(4) -0.010(5)
C6 0.023(5) 0.026(5) 0.025(5) -0.001(4) 0.009(4) -0.003(4)
C7 0.038(6) 0.044(6) 0.017(5) 0.000(5) 0.004(4) -0.009(5)
C8 0.047(7) 0.039(5) 0.025(5) -0.004(5) 0.003(5) 0.003(5)
C9 0.055(7) 0.028(5) 0.017(5) -0.008(4) 0.005(5) -0.002(5)
C10 0.038(6) 0.041(6) 0.013(5) 0.001(4) 0.003(4) -0.009(5)
C11 0.054(7) 0.036(6) 0.039(6) -0.007(5) 0.004(5) 0.004(5)
C12 0.069(8) 0.045(6) 0.019(5) -0.003(5) 0.006(5) -0.021(6)
C13 0.043(7) 0.050(6) 0.048(7) -0.017(6) 0.006(6) -0.001(6)
C14 0.040(7) 0.090(9) 0.028(6) -0.030(6) 0.001(5) -0.029(7)
C15 0.048(7) 0.076(9) 0.058(8) -0.037(7) 0.021(7) -0.014(7)

loop_
_atom_type_symbol
_atom_type_description
_atom_type_scat_dispersion_real
_atom_type_scat_dispersion_imag
_atom_type_scat_source
Re Re -1.0185 7.2310 'International Tables Vol C Tables 4.2.6.8 and 6.1.1.4'
C C 0.0033 0.0016 'International Tables Vol C Tables 4.2.6.8 and 6.1.1.4'
H H 0.0000 0.0000 'International Tables Vol C Tables 4.2.6.8 and 6.1.1.4'
O O 0.0106 0.0060 'International Tables Vol C Tables 4.2.6.8 and 6.1.1.4'
N N 0.0061 0.0033 'International Tables Vol C Tables 4.2.6.8 and 6.1.1.4'
S S 0.1246 0.1234 'International Tables Vol C Tables 4.2.6.8 and 6.1.1.4'
Br Br -0.2901 2.4595 'International Tables Vol C Tables 4.2.6.8 and 6.1.1.4'

loop_
_geom_angle_atom_site_label_1
_geom_angle_atom_site_label_2
_geom_angle_atom_site_label_3
_geom_angle
C14 Re1 C15 91.5(5)
C14 Re1 C13 89.3(4)
C15 Re1 C13 88.8(5)
C14 Re1 N2 96.0(4)
C15 Re1 N2 91.2(4)
C13 Re1 N2 174.7(4)
C14 Re1 S2 173.0(3)
C15 Re1 S2 95.1(4)
C13 Re1 S2 93.1(3)
N2 Re1 S2 81.6(2)
C14 Re1 Br1 94.0(3)
C15 Re1 Br1 174.4(4)
C13 Re1 Br1 91.8(3)
N2 Re1 Br1 87.73(18)
S2 Re1 Br1 79.34(6)
C2 S1 C11 102.5(5)
C3 S2 C12 101.0(4)
C3 S2 Re1 97.4(3)
C12 S2 Re1 108.7(4)
C4 N1 C5 106.7(7)
C4 N1 C1 108.5(7)
C5 N1 C1 144.7(7)
C4 N2 C6 103.6(7)
C4 N2 Re1 114.1(6)
C6 N2 Re1 142.0(6)
O1 C1 N1 127.7(8)
O1 C1 C2 128.1(9)
N1 C1 C2 104.1(8)
C3 C2 C1 107.8(8)
C3 C2 S1 137.6(7)
C1 C2 S1 114.6(7)
C2 C3 C4 106.6(8)
C2 C3 S2 138.3(8)
C4 C3 S2 114.9(7)
N2 C4 N1 115.3(8)
N2 C4 C3 131.9(9)
N1 C4 C3 112.8(8)
C10 C5 N1 133.5(8)
C10 C5 C6 121.1(9)
N1 C5 C6 105.3(7)
C7 C6 C5 121.3(8)
C7 C6 N2 129.7(8)
C5 C6 N2 109.0(7)
C6 C7 C8 117.2(9)
C9 C8 C7 120.5(10)
C10 C9 C8 121.6(9)
C5 C10 C9 118.2(9)
O2 C13 Re1 177.2(10)
O3 C14 Re1 178.5(10)
O4 C15 Re1 179.5(12)

loop_
_geom_bond_atom_site_label_1
_geom_bond_atom_site_label_2
_geom_bond_distance
Re1 C14 1.873(14)
Re1 C15 1.877(13)
Re1 C13 1.911(11)
Re1 N2 2.191(7)
Re1 S2 2.559(3)
Re1 Br1 2.6079(11)
S1 C2 1.703(10)
S1 C11 1.813(10)
S2 C3 1.772(9)
S2 C12 1.826(9)
O1 C1 1.187(11)
O2 C13 1.146(12)
O3 C14 1.187(14)
O4 C15 1.126(14)
N1 C4 1.346(11)
N1 C5 1.391(11)
N1 C1 1.415(12)
N2 C4 1.308(11)
N2 C6 1.428(11)
C1 C2 1.553(12)
C2 C3 1.351(14)
C3 C4 1.432(13)
C5 C10 1.369(12)
C5 C6 1.410(12)
C6 C7 1.378(12)
C7 C8 1.406(13)
C8 C9 1.399(13)
C9 C10 1.373(13)
